data_4127449
loop_
_publ_author_name
'Antoni, Patrick W.'
'Bruckhoff, Tim'
'Hansmann, Max M.'

_publ_section_title
;
 Organic Redox Systems Based on Pyridinium-Carbene Hybrids.
;
_journal_issue 24
_journal_name_full 'Journal of the American Chemical Society'
_journal_page_first 9701
_journal_page_last 9711
_journal_paper_doi 10.1021/jacs.9b04249
_journal_volume 141
_journal_year 2019
_chemical_formula_moiety 'C45 H40 F3 N3, F6 Sb1'
_chemical_formula_sum 'C45 H40 F9 N3 Sb'
_chemical_formula_weight 915.55
_space_group_crystal_system monoclinic
_space_group_IT_number 14
_space_group_name_Hall '-P 2yn'
_space_group_name_H-M_alt 'P 1 21/n 1'
_symmetry_space_group_name_Hall '-P 2yn'
_symmetry_space_group_name_H-M 'P 1 21/n 1'
_atom_sites_solution_hydrogens geom
_atom_sites_solution_primary dual
_audit_creation_date 2019-04-11
_audit_creation_method
;
Olex2 1.2
(compiled 2018.05.29 svn.r3508 for OlexSys, GUI svn.r5506)
;
_cell_angle_alpha 90
_cell_angle_beta 97.746(2)
_cell_angle_gamma 90
_cell_formula_units_Z 4
_cell_length_a 14.3070(10)
_cell_length_b 16.3038(9)
_cell_length_c 17.6125(12)
_cell_measurement_reflns_used 9620
_cell_measurement_temperature 99.99
_cell_measurement_theta_max 29.588
_cell_measurement_theta_min 2.881
_cell_volume 4070.8(5)
_computing_cell_refinement 'SAINT V8.38A (?, 2016)'
_computing_data_reduction 'SAINT V8.38A (?, 2016)'
_computing_molecular_graphics 'Olex2 (Dolomanov et al., 2009)'
_computing_publication_material 'Olex2 (Dolomanov et al., 2009)'
_computing_structure_refinement 'ShelXL (Sheldrick, 2015)'
_computing_structure_solution 'XT (Sheldrick, 2015)'
_diffrn_ambient_temperature 99.99
_diffrn_measured_fraction_theta_full 0.999
_diffrn_measured_fraction_theta_max 0.997
_diffrn_measurement_device_type 'Bruker APEX-II CCD'
_diffrn_measurement_method '\f and \w scans'
_diffrn_radiation_type MoK\a
_diffrn_radiation_wavelength 0.71073
_diffrn_reflns_av_R_equivalents 0.0326
_diffrn_reflns_av_unetI/netI 0.0117
_diffrn_reflns_Laue_measured_fraction_full 0.999
_diffrn_reflns_Laue_measured_fraction_max 0.997
_diffrn_reflns_limit_h_max 19
_diffrn_reflns_limit_h_min -19
_diffrn_reflns_limit_k_max 22
_diffrn_reflns_limit_k_min -22
_diffrn_reflns_limit_l_max 24
_diffrn_reflns_limit_l_min -24
_diffrn_reflns_number 219371
_diffrn_reflns_point_group_measured_fraction_full 0.999
_diffrn_reflns_point_group_measured_fraction_max 0.997
_diffrn_reflns_theta_full 25.242
_diffrn_reflns_theta_max 29.649
_diffrn_reflns_theta_min 2.648
_exptl_absorpt_coefficient_mu 0.755
_exptl_absorpt_correction_T_max 0.3528
_exptl_absorpt_correction_T_min 0.3026
_exptl_absorpt_correction_type multi-scan
_exptl_absorpt_process_details
'SADABS-2016/2 (Bruker,2016/2) was used for absorption correction. wR2(int) was 0.1554 before and 0.0562 after correction. The Ratio of minimum to maximum transmission is 0.8577. The \l/2 correction factor is Not present.'
_exptl_crystal_colour 'dark red'
_exptl_crystal_colour_modifier dark
_exptl_crystal_colour_primary red
_exptl_crystal_density_diffrn 1.494
_exptl_crystal_description plate
_exptl_crystal_F_000 1852
_exptl_crystal_recrystallization_method
'The material was recrystallised from a mixture of thf and Diethylether  by slow evaporation'
_exptl_crystal_size_max 0.562
_exptl_crystal_size_mid 0.283
_exptl_crystal_size_min 0.078
_refine_diff_density_max 0.428
_refine_diff_density_min -0.583
_refine_diff_density_rms 0.054
_refine_ls_extinction_method none
_refine_ls_goodness_of_fit_ref 1.056
_refine_ls_hydrogen_treatment constr
_refine_ls_matrix_type full
_refine_ls_number_parameters 593
_refine_ls_number_reflns 11466
_refine_ls_number_restraints 78
_refine_ls_restrained_S_all 1.059
_refine_ls_R_factor_all 0.0248
_refine_ls_R_factor_gt 0.0230
_refine_ls_shift/su_max 0.002
_refine_ls_shift/su_mean 0.000
_refine_ls_structure_factor_coef Fsqd
_refine_ls_weighting_details 'w=1/[\s^2^(Fo^2^)+(0.0278P)^2^+2.5098P] where P=(Fo^2^+2Fc^2^)/3'
_refine_ls_weighting_scheme calc
_refine_ls_wR_factor_gt 0.0604
_refine_ls_wR_factor_ref 0.0620
_reflns_Friedel_coverage 0.000
_reflns_number_gt 10785
_reflns_number_total 11466
_reflns_threshold_expression 'I > 2\s(I)'
_cod_data_source_file ja9b04249_si_010.cif
_cod_data_source_block 0539_cg_0m
_cod_database_code 4127449
_shelx_shelxl_version_number 2018/3
_shelx_space_group_comment
;
The symmetry employed for this shelxl refinement is uniquely defined
by the following loop, which should always be used as a source of
symmetry information in preference to the above space-group names.
They are only intended as comments.
;
_shelx_estimated_absorpt_t_max 0.943
_shelx_estimated_absorpt_t_min 0.676
_olex2_refinement_description
;
1. Fixed Uiso
 At 1.2 times of:
  All C(H) groups
 At 1.5 times of:
  All C(H,H,H) groups
2. Restrained distances
 Sb1A-F9A \\sim Sb1B-F5B
 with sigma of 0.02
 Sb1A-F8A \\sim Sb1B-F6B
 with sigma of 0.02
 Sb1A-F6A \\sim Sb1B-F8B
 with sigma of 0.02
 Sb1A-F7A \\sim Sb1B-F7B
 with sigma of 0.02
 Sb1A-F5A \\sim Sb1B-F9B
 with sigma of 0.02
 Sb1A-F4A \\sim Sb1B-F4B
 with sigma of 0.02
 F9A-F8A \\sim F5B-F6B
 with sigma of 0.04
 F9A-F6A \\sim F5B-F8B
 with sigma of 0.04
 F9A-F7A \\sim F5B-F7B
 with sigma of 0.04
 F9A-F5A \\sim F5B-F9B
 with sigma of 0.04
 F9A-F4A \\sim F5B-F4B
 with sigma of 0.04
 F8A-F6A \\sim F6B-F8B
 with sigma of 0.04
 F8A-F7A \\sim F6B-F7B
 with sigma of 0.04
 F8A-F5A \\sim F6B-F9B
 with sigma of 0.04
 F8A-F4A \\sim F6B-F4B
 with sigma of 0.04
 F6A-F7A \\sim F8B-F7B
 with sigma of 0.04
 F6A-F5A \\sim F8B-F9B
 with sigma of 0.04
 F6A-F4A \\sim F8B-F4B
 with sigma of 0.04
 F7A-F5A \\sim F7B-F9B
 with sigma of 0.04
 F7A-F4A \\sim F7B-F4B
 with sigma of 0.04
 F5A-F4A \\sim F9B-F4B
 with sigma of 0.04
3. Rigid body (RIGU) restrains
 Sb1B, F4B, F5B, F6B, F7B, F8B, F9B
 with sigma for 1-2 distances of 0.004 and sigma for 1-3 distances of 0.004
4. Others
 Sof(Sb1B)=Sof(F4B)=Sof(F5B)=Sof(F6B)=Sof(F7B)=Sof(F8B)=Sof(F9B)=1-FVAR(1)
 Sof(Sb1A)=Sof(F4A)=Sof(F5A)=Sof(F6A)=Sof(F7A)=Sof(F8A)=Sof(F9A)=FVAR(1)
5.a Aromatic/amide H refined with riding coordinates:
 C3(H3), C6(H6), C9(H9), C10(H10), C11(H11), C12(H12), C13(H13), C15(H15),
 C16(H16), C17(H17), C18(H18), C19(H19), C20(H20), C21(H21), C23(H23), C24(H24),
  C26(H26), C27(H27), C30(H30), C32(H32), C39(H39), C41(H41)
5.b Idealised Me refined as rotating group:
 C34(H34A,H34B,H34C), C35(H35A,H35B,H35C), C36(H36A,H36B,H36C), C43(H43A,H43B,
 H43C), C44(H44A,H44B,H44C), C45(H45A,H45B,H45C)
;
_olex2_diffrn_ambient_temperature_device 'Oxford Cryosystems Cryostream 800'
_olex2_submission_special_instructions 'No special instructions were received'

loop_
_space_group_symop_operation_xyz
'x, y, z'
'-x+1/2, y+1/2, -z+1/2'
'-x, -y, -z'
'x-1/2, -y-1/2, z-1/2'

loop_
_atom_site_label
_atom_site_type_symbol
_atom_site_fract_x
_atom_site_fract_y
_atom_site_fract_z
_atom_site_U_iso_or_equiv
_atom_site_adp_type
_atom_site_occupancy
_atom_site_site_symmetry_order
_atom_site_calc_flag
_atom_site_refinement_flags_posn
_atom_site_refinement_flags_adp
_atom_site_refinement_flags_occupancy
_atom_site_disorder_assembly
_atom_site_disorder_group
F1 F -0.04562(6) 0.21333(7) 0.57713(8) 0.0494(3) Uani 1 1 d . . . . .
F2 F -0.01022(6) 0.10069(6) 0.52636(5) 0.0377(2) Uani 1 1 d . . . . .
F3 F 0.00817(7) 0.11337(7) 0.64911(5) 0.0395(2) Uani 1 1 d . . . . .
N1 N 0.70827(7) 0.32960(6) 0.46869(6) 0.01925(19) Uani 1 1 d . . . . .
N2 N 0.72631(7) 0.39062(7) 0.57992(6) 0.02011(19) Uani 1 1 d . . . . .
N3 N 0.39198(7) 0.26180(6) 0.56705(6) 0.01606(17) Uani 1 1 d . . . . .
C1 C 0.66504(8) 0.34418(7) 0.53187(7) 0.0180(2) Uani 1 1 d . . . . .
C2 C 0.57403(8) 0.31617(7) 0.54497(7) 0.0178(2) Uani 1 1 d . . . . .
C3 C 0.51703(8) 0.35989(7) 0.59169(7) 0.0180(2) Uani 1 1 d . . . . .
H3 H 0.541164 0.408677 0.616529 0.022 Uiso 1 1 calc R . . . .
C4 C 0.42893(8) 0.33396(7) 0.60189(6) 0.01642(19) Uani 1 1 d . . . . .
C5 C 0.29731(7) 0.23606(7) 0.57319(6) 0.01597(19) Uani 1 1 d . . . . .
C6 C 0.53445(8) 0.24226(7) 0.51175(7) 0.0179(2) Uani 1 1 d . . . . .
H6 H 0.570091 0.210477 0.480707 0.022 Uiso 1 1 calc R . . . .
C7 C 0.44707(8) 0.21557(7) 0.52302(6) 0.01642(19) Uani 1 1 d . . . . .
C8 C 0.41377(8) 0.13429(7) 0.49283(7) 0.0177(2) Uani 1 1 d . . . . .
C9 C 0.39296(8) 0.07148(7) 0.54179(7) 0.0208(2) Uani 1 1 d . . . . .
H9 H 0.391881 0.082205 0.594680 0.025 Uiso 1 1 calc R . . . .
C10 C 0.37381(9) -0.00697(8) 0.51253(8) 0.0261(3) Uani 1 1 d . . . . .
H10 H 0.360236 -0.049967 0.545766 0.031 Uiso 1 1 calc R . . . .
C11 C 0.37440(9) -0.02284(8) 0.43517(9) 0.0284(3) Uani 1 1 d . . . . .
H11 H 0.361525 -0.076619 0.415755 0.034 Uiso 1 1 calc R . . . .
C12 C 0.39369(9) 0.03945(8) 0.38628(8) 0.0263(3) Uani 1 1 d . . . . .
H12 H 0.393493 0.028674 0.333246 0.032 Uiso 1 1 calc R . . . .
C13 C 0.41339(9) 0.11797(8) 0.41506(7) 0.0212(2) Uani 1 1 d . . . . .
H13 H 0.426683 0.160754 0.381494 0.025 Uiso 1 1 calc R . . . .
C14 C 0.37112(8) 0.38424(7) 0.64810(7) 0.0180(2) Uani 1 1 d . . . . .
C15 C 0.28297(8) 0.41557(7) 0.61788(8) 0.0214(2) Uani 1 1 d . . . . .
H15 H 0.255573 0.400668 0.567632 0.026 Uiso 1 1 calc R . . . .
C16 C 0.23519(9) 0.46860(8) 0.66132(9) 0.0263(3) Uani 1 1 d . . . . .
H16 H 0.175198 0.489650 0.640682 0.032 Uiso 1 1 calc R . . . .
C17 C 0.27508(10) 0.49076(8) 0.73468(9) 0.0299(3) Uani 1 1 d . . . . .
H17 H 0.242745 0.527514 0.763918 0.036 Uiso 1 1 calc R . . . .
C18 C 0.36178(10) 0.45939(9) 0.76523(8) 0.0284(3) Uani 1 1 d . . . . .
H18 H 0.388692 0.474384 0.815579 0.034 Uiso 1 1 calc R . . . .
C19 C 0.40990(9) 0.40586(8) 0.72247(7) 0.0223(2) Uani 1 1 d . . . . .
H19 H 0.469178 0.384022 0.743940 0.027 Uiso 1 1 calc R . . . .
C20 C 0.27287(8) 0.21198(7) 0.64349(7) 0.0176(2) Uani 1 1 d . . . . .
H20 H 0.317985 0.213977 0.688269 0.021 Uiso 1 1 calc R . . . .
C21 C 0.18142(8) 0.18486(7) 0.64756(7) 0.0192(2) Uani 1 1 d . . . . .
H21 H 0.163584 0.167915 0.695176 0.023 Uiso 1 1 calc R . . . .
C22 C 0.11647(8) 0.18278(7) 0.58147(7) 0.0197(2) Uani 1 1 d . . . . .
C23 C 0.14043(8) 0.20899(8) 0.51164(7) 0.0210(2) Uani 1 1 d . . . . .
H23 H 0.094793 0.208623 0.467148 0.025 Uiso 1 1 calc R . . . .
C24 C 0.23153(8) 0.23570(7) 0.50743(7) 0.0193(2) Uani 1 1 d . . . . .
H24 H 0.248915 0.253627 0.459956 0.023 Uiso 1 1 calc R . . . .
C25 C 0.01804(9) 0.15235(9) 0.58368(8) 0.0270(3) Uani 1 1 d . . . . .
C26 C 0.80755(8) 0.40459(8) 0.54659(8) 0.0232(2) Uani 1 1 d . . . . .
H26 H 0.861023 0.435302 0.568214 0.028 Uiso 1 1 calc R . . . .
C27 C 0.79662(9) 0.36667(8) 0.47810(8) 0.0225(2) Uani 1 1 d . . . . .
H27 H 0.841120 0.365456 0.442656 0.027 Uiso 1 1 calc R . . . .
C28 C 0.71364(8) 0.41097(8) 0.65737(7) 0.0196(2) Uani 1 1 d . . . . .
C29 C 0.71495(8) 0.34754(8) 0.71096(7) 0.0217(2) Uani 1 1 d . . . . .
C30 C 0.69326(9) 0.36785(8) 0.78333(8) 0.0232(2) Uani 1 1 d . . . . .
H30 H 0.692722 0.325806 0.820618 0.028 Uiso 1 1 calc R . . . .
C31 C 0.67236(8) 0.44781(8) 0.80270(7) 0.0226(2) Uani 1 1 d . . . . .
C32 C 0.67563(8) 0.50960(8) 0.74845(7) 0.0217(2) Uani 1 1 d . . . . .
H32 H 0.663823 0.564672 0.761995 0.026 Uiso 1 1 calc R . . . .
C33 C 0.69583(8) 0.49261(8) 0.67469(7) 0.0201(2) Uani 1 1 d . . . . .
C34 C 0.69653(9) 0.55937(8) 0.61577(8) 0.0248(2) Uani 1 1 d . . . . .
H34A H 0.760831 0.566659 0.603511 0.037 Uiso 1 1 calc GR . . . .
H34B H 0.674619 0.610777 0.636179 0.037 Uiso 1 1 calc GR . . . .
H34C H 0.654615 0.544152 0.569234 0.037 Uiso 1 1 calc GR . . . .
C35 C 0.64689(10) 0.46659(10) 0.88116(8) 0.0289(3) Uani 1 1 d . . . . .
H35A H 0.581302 0.450543 0.883365 0.043 Uiso 1 1 calc GR . . . .
H35B H 0.654188 0.525499 0.891309 0.043 Uiso 1 1 calc GR . . . .
H35C H 0.688630 0.435921 0.919811 0.043 Uiso 1 1 calc GR . . . .
C36 C 0.73709(10) 0.26013(8) 0.69201(8) 0.0281(3) Uani 1 1 d . . . . .
H36A H 0.760515 0.230677 0.739264 0.042 Uiso 1 1 calc GR . . . .
H36B H 0.785373 0.259557 0.657481 0.042 Uiso 1 1 calc GR . . . .
H36C H 0.679780 0.233326 0.666964 0.042 Uiso 1 1 calc GR . . . .
C37 C 0.66515(8) 0.28803(7) 0.40071(7) 0.0187(2) Uani 1 1 d . . . . .
C38 C 0.70009(9) 0.21115(8) 0.38323(7) 0.0213(2) Uani 1 1 d . . . . .
C39 C 0.65038(10) 0.16807(8) 0.32260(7) 0.0247(2) Uani 1 1 d . . . . .
H39 H 0.673214 0.116052 0.309210 0.030 Uiso 1 1 calc R . . . .
C40 C 0.56822(10) 0.19877(8) 0.28091(7) 0.0242(2) Uani 1 1 d . . . . .
C41 C 0.53776(9) 0.27663(8) 0.29895(7) 0.0221(2) Uani 1 1 d . . . . .
H41 H 0.482737 0.298746 0.269938 0.026 Uiso 1 1 calc R . . . .
C42 C 0.58562(8) 0.32304(7) 0.35831(7) 0.0193(2) Uani 1 1 d . . . . .
C43 C 0.55076(9) 0.40702(7) 0.37630(8) 0.0235(2) Uani 1 1 d . . . . .
H43A H 0.513996 0.403271 0.419264 0.035 Uiso 1 1 calc GR . . . .
H43B H 0.510866 0.428863 0.331237 0.035 Uiso 1 1 calc GR . . . .
H43C H 0.604737 0.443595 0.390107 0.035 Uiso 1 1 calc GR . . . .
C44 C 0.51450(12) 0.14854(10) 0.21770(9) 0.0346(3) Uani 1 1 d . . . . .
H44A H 0.447794 0.164288 0.211388 0.052 Uiso 1 1 calc GR . . . .
H44B H 0.520443 0.090198 0.230867 0.052 Uiso 1 1 calc GR . . . .
H44C H 0.540307 0.158451 0.169729 0.052 Uiso 1 1 calc GR . . . .
C45 C 0.78636(9) 0.17490(9) 0.42943(8) 0.0278(3) Uani 1 1 d . . . . .
H45A H 0.842543 0.204528 0.418283 0.042 Uiso 1 1 calc GR . . . .
H45B H 0.791752 0.116937 0.415950 0.042 Uiso 1 1 calc GR . . . .
H45C H 0.780981 0.179641 0.484138 0.042 Uiso 1 1 calc GR . . . .
Sb1A Sb 0.51751(5) 0.12948(4) 0.79991(3) 0.01962(8) Uani 0.769(4) 1 d D . P A 1
F4A F 0.41945(18) 0.17312(15) 0.84461(16) 0.0717(7) Uani 0.769(4) 1 d D . P A 1
F5A F 0.53670(16) 0.04836(9) 0.87453(10) 0.0543(6) Uani 0.769(4) 1 d D . P A 1
F6A F 0.4323(2) 0.0622(2) 0.73892(15) 0.0435(5) Uani 0.769(4) 1 d D . P A 1
F7A F 0.61801(10) 0.08741(13) 0.75394(10) 0.0466(5) Uani 0.769(4) 1 d D . P A 1
F8A F 0.50158(15) 0.21135(12) 0.72487(14) 0.0429(5) Uani 0.769(4) 1 d D . P A 1
F9A F 0.6038(3) 0.1962(3) 0.8600(2) 0.0482(8) Uani 0.769(4) 1 d D . P A 1
Sb1B Sb 0.52066(19) 0.13574(18) 0.80678(17) 0.0362(5) Uani 0.231(4) 1 d D U P A 2
F4B F 0.4314(10) 0.2133(10) 0.8217(8) 0.164(7) Uani 0.231(4) 1 d D U P A 2
F5B F 0.6235(10) 0.1916(8) 0.8525(7) 0.055(4) Uani 0.231(4) 1 d D U P A 2
F6B F 0.5256(8) 0.1762(8) 0.7128(4) 0.093(4) Uani 0.231(4) 1 d D U P A 2
F7B F 0.5934(5) 0.0447(4) 0.7929(6) 0.080(4) Uani 0.231(4) 1 d D U P A 2
F8B F 0.4156(8) 0.0753(9) 0.7586(8) 0.097(5) Uani 0.231(4) 1 d D U P A 2
F9B F 0.4922(6) 0.0860(10) 0.8973(5) 0.133(5) Uani 0.231(4) 1 d D U P A 2

loop_
_atom_site_aniso_label
_atom_site_aniso_U_11
_atom_site_aniso_U_22
_atom_site_aniso_U_33
_atom_site_aniso_U_23
_atom_site_aniso_U_13
_atom_site_aniso_U_12
F1 0.0154(4) 0.0473(6) 0.0853(8) -0.0089(6) 0.0056(4) 0.0010(4)
F2 0.0297(4) 0.0481(5) 0.0361(5) -0.0142(4) 0.0074(4) -0.0214(4)
F3 0.0296(4) 0.0572(6) 0.0337(5) -0.0027(4) 0.0110(4) -0.0228(4)
N1 0.0153(4) 0.0206(5) 0.0228(5) -0.0007(4) 0.0060(4) -0.0022(4)
N2 0.0156(4) 0.0220(5) 0.0232(5) -0.0013(4) 0.0043(4) -0.0055(4)
N3 0.0137(4) 0.0155(4) 0.0194(4) -0.0013(3) 0.0040(3) -0.0025(3)
C1 0.0158(5) 0.0170(5) 0.0218(5) -0.0007(4) 0.0049(4) -0.0022(4)
C2 0.0150(5) 0.0175(5) 0.0216(5) -0.0005(4) 0.0047(4) -0.0029(4)
C3 0.0167(5) 0.0166(5) 0.0213(5) -0.0016(4) 0.0043(4) -0.0029(4)
C4 0.0156(5) 0.0151(5) 0.0187(5) -0.0006(4) 0.0031(4) -0.0014(4)
C5 0.0130(4) 0.0143(5) 0.0209(5) 0.0000(4) 0.0031(4) -0.0017(4)
C6 0.0166(5) 0.0168(5) 0.0210(5) -0.0009(4) 0.0050(4) -0.0016(4)
C7 0.0165(5) 0.0149(5) 0.0182(5) -0.0007(4) 0.0035(4) -0.0014(4)
C8 0.0144(5) 0.0157(5) 0.0230(5) -0.0018(4) 0.0027(4) -0.0013(4)
C9 0.0183(5) 0.0182(5) 0.0258(6) 0.0017(4) 0.0030(4) -0.0015(4)
C10 0.0219(6) 0.0169(5) 0.0390(7) 0.0025(5) 0.0022(5) -0.0020(4)
C11 0.0223(6) 0.0186(5) 0.0429(8) -0.0079(5) -0.0005(5) -0.0013(4)
C12 0.0222(6) 0.0261(6) 0.0299(6) -0.0092(5) 0.0006(5) -0.0005(5)
C13 0.0194(5) 0.0211(5) 0.0232(6) -0.0024(4) 0.0028(4) -0.0012(4)
C14 0.0173(5) 0.0149(5) 0.0230(5) -0.0005(4) 0.0075(4) -0.0025(4)
C15 0.0187(5) 0.0175(5) 0.0289(6) 0.0014(4) 0.0064(4) -0.0009(4)
C16 0.0222(6) 0.0185(5) 0.0406(7) 0.0019(5) 0.0131(5) 0.0006(4)
C17 0.0323(7) 0.0213(6) 0.0406(7) -0.0059(5) 0.0214(6) -0.0031(5)
C18 0.0332(7) 0.0274(6) 0.0272(6) -0.0075(5) 0.0129(5) -0.0066(5)
C19 0.0223(5) 0.0217(5) 0.0240(6) -0.0026(4) 0.0069(4) -0.0040(4)
C20 0.0153(5) 0.0183(5) 0.0190(5) 0.0011(4) 0.0018(4) -0.0010(4)
C21 0.0173(5) 0.0195(5) 0.0217(5) 0.0009(4) 0.0057(4) -0.0019(4)
C22 0.0145(5) 0.0187(5) 0.0263(6) -0.0021(4) 0.0039(4) -0.0029(4)
C23 0.0163(5) 0.0229(5) 0.0228(5) -0.0002(4) -0.0011(4) -0.0020(4)
C24 0.0185(5) 0.0202(5) 0.0189(5) 0.0019(4) 0.0021(4) -0.0022(4)
C25 0.0179(5) 0.0315(6) 0.0321(7) -0.0064(5) 0.0050(5) -0.0073(5)
C26 0.0151(5) 0.0255(6) 0.0295(6) 0.0009(5) 0.0052(4) -0.0053(4)
C27 0.0152(5) 0.0250(6) 0.0284(6) 0.0019(5) 0.0070(4) -0.0033(4)
C28 0.0148(5) 0.0224(5) 0.0216(5) -0.0004(4) 0.0022(4) -0.0036(4)
C29 0.0166(5) 0.0218(5) 0.0265(6) 0.0015(5) 0.0019(4) -0.0011(4)
C30 0.0187(5) 0.0264(6) 0.0241(6) 0.0053(4) 0.0014(4) -0.0001(4)
C31 0.0166(5) 0.0295(6) 0.0212(5) 0.0008(5) 0.0002(4) 0.0002(4)
C32 0.0183(5) 0.0228(5) 0.0234(5) -0.0018(4) 0.0000(4) -0.0015(4)
C33 0.0154(5) 0.0216(5) 0.0226(5) 0.0008(4) -0.0001(4) -0.0042(4)
C34 0.0249(6) 0.0224(6) 0.0267(6) 0.0032(5) 0.0022(5) -0.0038(5)
C35 0.0250(6) 0.0385(7) 0.0236(6) 0.0011(5) 0.0046(5) 0.0046(5)
C36 0.0288(6) 0.0223(6) 0.0339(7) 0.0031(5) 0.0066(5) 0.0020(5)
C37 0.0168(5) 0.0195(5) 0.0206(5) 0.0000(4) 0.0060(4) -0.0016(4)
C38 0.0197(5) 0.0221(5) 0.0233(5) 0.0010(4) 0.0075(4) 0.0026(4)
C39 0.0283(6) 0.0228(6) 0.0242(6) -0.0026(5) 0.0081(5) 0.0039(5)
C40 0.0279(6) 0.0248(6) 0.0205(5) -0.0007(4) 0.0054(5) -0.0009(5)
C41 0.0217(5) 0.0233(6) 0.0215(5) 0.0034(4) 0.0040(4) 0.0000(4)
C42 0.0187(5) 0.0177(5) 0.0226(5) 0.0028(4) 0.0070(4) -0.0005(4)
C43 0.0219(5) 0.0173(5) 0.0317(6) 0.0026(5) 0.0052(5) 0.0012(4)
C44 0.0423(8) 0.0324(7) 0.0277(7) -0.0073(6) -0.0011(6) -0.0012(6)
C45 0.0233(6) 0.0269(6) 0.0333(7) 0.0009(5) 0.0040(5) 0.0067(5)
Sb1A 0.02397(15) 0.01865(11) 0.01619(12) -0.00034(9) 0.00252(8) 0.00467(9)
F4A 0.0727(13) 0.0683(13) 0.0887(15) 0.0071(11) 0.0649(13) 0.0190(11)
F5A 0.0790(14) 0.0355(8) 0.0420(8) 0.0204(6) -0.0154(8) -0.0105(7)
F6A 0.0394(12) 0.0478(9) 0.0386(8) 0.0037(7) -0.0114(7) -0.0171(8)
F7A 0.0307(7) 0.0503(11) 0.0594(9) -0.0257(8) 0.0084(6) 0.0102(6)
F8A 0.0353(7) 0.0460(9) 0.0462(10) 0.0274(8) 0.0014(6) -0.0014(7)
F9A 0.0735(18) 0.0375(12) 0.0310(10) -0.0124(9) -0.0020(11) -0.0139(11)
Sb1B 0.0221(5) 0.0395(8) 0.0472(10) 0.0208(6) 0.0058(6) -0.0016(5)
F4B 0.152(11) 0.186(13) 0.141(10) -0.054(9) -0.024(8) 0.140(11)
F5B 0.073(6) 0.025(3) 0.054(7) 0.013(4) -0.042(5) -0.018(4)
F6B 0.108(8) 0.137(9) 0.026(3) 0.034(5) -0.017(4) -0.080(6)
F7B 0.048(3) 0.050(4) 0.128(8) -0.055(5) -0.034(4) 0.019(3)
F8B 0.041(4) 0.107(9) 0.133(10) 0.074(7) -0.030(6) -0.034(5)
F9B 0.074(5) 0.254(14) 0.078(5) 0.097(7) 0.033(4) 0.019(7)

loop_
_atom_type_symbol
_atom_type_description
_atom_type_scat_dispersion_real
_atom_type_scat_dispersion_imag
_atom_type_scat_source
C C 0.0033 0.0016 'International Tables Vol C Tables 4.2.6.8 and 6.1.1.4'
H H 0.0000 0.0000 'International Tables Vol C Tables 4.2.6.8 and 6.1.1.4'
F F 0.0171 0.0103 'International Tables Vol C Tables 4.2.6.8 and 6.1.1.4'
N N 0.0061 0.0033 'International Tables Vol C Tables 4.2.6.8 and 6.1.1.4'
Sb Sb -0.5866 1.5461 'International Tables Vol C Tables 4.2.6.8 and 6.1.1.4'

loop_
_geom_angle_atom_site_label_1
_geom_angle_atom_site_label_2
_geom_angle_atom_site_label_3
_geom_angle
C1 N1 C27 109.37(10)
C1 N1 C37 124.71(10)
C27 N1 C37 125.74(10)
C1 N2 C26 109.48(10)
C1 N2 C28 124.33(10)
C26 N2 C28 125.59(10)
C4 N3 C5 121.19(9)
C4 N3 C7 119.28(9)
C7 N3 C5 119.48(9)
N1 C1 C2 126.83(11)
N2 C1 N1 106.18(10)
N2 C1 C2 126.99(11)
C3 C2 C1 122.59(10)
C6 C2 C1 121.69(10)
C6 C2 C3 115.71(10)
C2 C3 H3 118.9
C4 C3 C2 122.13(10)
C4 C3 H3 118.9
N3 C4 C14 120.02(10)
C3 C4 N3 120.32(10)
C3 C4 C14 119.63(10)
C20 C5 N3 120.23(10)
C20 C5 C24 121.22(10)
C24 C5 N3 118.55(10)
C2 C6 H6 118.9
C7 C6 C2 122.15(11)
C7 C6 H6 118.9
N3 C7 C8 120.19(10)
C6 C7 N3 120.35(10)
C6 C7 C8 119.32(10)
C9 C8 C7 121.27(11)
C13 C8 C7 118.77(10)
C13 C8 C9 119.58(11)
C8 C9 H9 120.2
C10 C9 C8 119.53(12)
C10 C9 H9 120.2
C9 C10 H10 119.7
C11 C10 C9 120.51(12)
C11 C10 H10 119.7
C10 C11 H11 119.9
C12 C11 C10 120.15(12)
C12 C11 H11 119.9
C11 C12 H12 120.1
C11 C12 C13 119.75(13)
C13 C12 H12 120.1
C8 C13 H13 119.8
C12 C13 C8 120.47(12)
C12 C13 H13 119.8
C15 C14 C4 122.30(11)
C19 C14 C4 118.26(11)
C19 C14 C15 119.25(11)
C14 C15 H15 119.9
C16 C15 C14 120.14(12)
C16 C15 H15 119.9
C15 C16 H16 119.9
C17 C16 C15 120.13(13)
C17 C16 H16 119.9
C16 C17 H17 120.0
C18 C17 C16 120.06(12)
C18 C17 H17 120.0
C17 C18 H18 119.9
C17 C18 C19 120.28(13)
C19 C18 H18 119.9
C14 C19 H19 119.9
C18 C19 C14 120.12(12)
C18 C19 H19 119.9
C5 C20 H20 120.4
C5 C20 C21 119.17(10)
C21 C20 H20 120.4
C20 C21 H21 120.3
C22 C21 C20 119.48(11)
C22 C21 H21 120.3
C21 C22 C25 120.77(11)
C23 C22 C21 121.20(11)
C23 C22 C25 118.04(11)
C22 C23 H23 120.3
C24 C23 C22 119.38(11)
C24 C23 H23 120.3
C5 C24 H24 120.2
C23 C24 C5 119.52(11)
C23 C24 H24 120.2
F1 C25 C22 112.43(12)
F2 C25 F1 105.63(12)
F2 C25 F3 107.14(12)
F2 C25 C22 112.28(11)
F3 C25 F1 106.03(12)
F3 C25 C22 112.80(11)
N2 C26 H26 126.3
C27 C26 N2 107.49(11)
C27 C26 H26 126.3
N1 C27 H27 126.3
C26 C27 N1 107.48(11)
C26 C27 H27 126.3
C29 C28 N2 118.52(11)
C33 C28 N2 118.47(11)
C33 C28 C29 122.93(11)
C28 C29 C36 122.26(12)
C30 C29 C28 117.24(12)
C30 C29 C36 120.48(12)
C29 C30 H30 119.0
C31 C30 C29 121.98(12)
C31 C30 H30 119.0
C30 C31 C32 118.78(12)
C30 C31 C35 120.13(12)
C32 C31 C35 121.10(12)
C31 C32 H32 119.2
C31 C32 C33 121.66(12)
C33 C32 H32 119.2
C28 C33 C34 121.36(11)
C32 C33 C28 117.32(11)
C32 C33 C34 121.31(11)
C33 C34 H34A 109.5
C33 C34 H34B 109.5
C33 C34 H34C 109.5
H34A C34 H34B 109.5
H34A C34 H34C 109.5
H34B C34 H34C 109.5
C31 C35 H35A 109.5
C31 C35 H35B 109.5
C31 C35 H35C 109.5
H35A C35 H35B 109.5
H35A C35 H35C 109.5
H35B C35 H35C 109.5
C29 C36 H36A 109.5
C29 C36 H36B 109.5
C29 C36 H36C 109.5
H36A C36 H36B 109.5
H36A C36 H36C 109.5
H36B C36 H36C 109.5
C38 C37 N1 118.60(11)
C42 C37 N1 118.63(11)
C42 C37 C38 122.56(11)
C37 C38 C45 121.62(12)
C39 C38 C37 117.41(11)
C39 C38 C45 120.94(11)
C38 C39 H39 118.9
C38 C39 C40 122.10(12)
C40 C39 H39 118.9
C39 C40 C41 118.36(12)
C39 C40 C44 120.31(12)
C41 C40 C44 121.33(13)
C40 C41 H41 119.0
C40 C41 C42 121.94(12)
C42 C41 H41 119.0
C37 C42 C43 121.90(11)
C41 C42 C37 117.51(11)
C41 C42 C43 120.57(11)
C42 C43 H43A 109.5
C42 C43 H43B 109.5
C42 C43 H43C 109.5
H43A C43 H43B 109.5
H43A C43 H43C 109.5
H43B C43 H43C 109.5
C40 C44 H44A 109.5
C40 C44 H44B 109.5
C40 C44 H44C 109.5
H44A C44 H44B 109.5
H44A C44 H44C 109.5
H44B C44 H44C 109.5
C38 C45 H45A 109.5
C38 C45 H45B 109.5
C38 C45 H45C 109.5
H45A C45 H45B 109.5
H45A C45 H45C 109.5
H45B C45 H45C 109.5
F4A Sb1A F5A 91.21(10)
F4A Sb1A F6A 89.81(13)
F4A Sb1A F7A 178.76(10)
F4A Sb1A F8A 89.95(10)
F4A Sb1A F9A 90.93(17)
F5A Sb1A F6A 90.67(13)
F5A Sb1A F7A 89.78(9)
F5A Sb1A F8A 178.51(11)
F5A Sb1A F9A 89.45(16)
F6A Sb1A F7A 90.93(11)
F6A Sb1A F8A 90.26(14)
F8A Sb1A F7A 89.05(9)
F9A Sb1A F6A 179.24(17)
F9A Sb1A F7A 88.33(15)
F9A Sb1A F8A 89.60(17)
F4B Sb1B F7B 169.9(6)
F4B Sb1B F8B 84.1(6)
F4B Sb1B F9B 86.6(6)
F5B Sb1B F4B 97.3(7)
F5B Sb1B F7B 91.4(5)
F5B Sb1B F8B 178.5(7)
F5B Sb1B F9B 95.5(6)
F6B Sb1B F4B 89.7(6)
F6B Sb1B F5B 95.4(5)
F6B Sb1B F7B 94.6(5)
F6B Sb1B F8B 84.6(5)
F6B Sb1B F9B 168.9(4)
F7B Sb1B F8B 87.1(5)
F7B Sb1B F9B 87.5(5)
F9B Sb1B F8B 84.7(5)

loop_
_geom_bond_atom_site_label_1
_geom_bond_atom_site_label_2
_geom_bond_distance
F1 C25 1.3427(17)
F2 C25 1.3349(16)
F3 C25 1.3401(17)
N1 C1 1.3649(15)
N1 C27 1.3908(15)
N1 C37 1.4403(15)
N2 C1 1.3630(15)
N2 C26 1.3897(15)
N2 C28 1.4389(16)
N3 C4 1.3973(14)
N3 C5 1.4359(14)
N3 C7 1.3983(14)
C1 C2 1.4275(15)
C2 C3 1.4252(16)
C2 C6 1.4234(15)
C3 H3 0.9500
C3 C4 1.3640(15)
C4 C14 1.4833(16)
C5 C20 1.3878(15)
C5 C24 1.3905(16)
C6 H6 0.9500
C6 C7 1.3633(15)
C7 C8 1.4824(15)
C8 C9 1.3964(16)
C8 C13 1.3947(17)
C9 H9 0.9500
C9 C10 1.3924(17)
C10 H10 0.9500
C10 C11 1.388(2)
C11 H11 0.9500
C11 C12 1.383(2)
C12 H12 0.9500
C12 C13 1.3917(17)
C13 H13 0.9500
C14 C15 1.3978(17)
C14 C19 1.3971(17)
C15 H15 0.9500
C15 C16 1.3931(17)
C16 H16 0.9500
C16 C17 1.388(2)
C17 H17 0.9500
C17 C18 1.382(2)
C18 H18 0.9500
C18 C19 1.3938(18)
C19 H19 0.9500
C20 H20 0.9500
C20 C21 1.3921(15)
C21 H21 0.9500
C21 C22 1.3884(17)
C22 C23 1.3880(17)
C22 C25 1.4985(16)
C23 H23 0.9500
C23 C24 1.3856(16)
C24 H24 0.9500
C26 H26 0.9500
C26 C27 1.3458(19)
C27 H27 0.9500
C28 C29 1.3986(17)
C28 C33 1.3967(17)
C29 C30 1.3918(18)
C29 C36 1.5070(18)
C30 H30 0.9500
C30 C31 1.3903(18)
C31 C32 1.3936(18)
C31 C35 1.5072(18)
C32 H32 0.9500
C32 C33 1.3961(17)
C33 C34 1.5048(17)
C34 H34A 0.9800
C34 H34B 0.9800
C34 H34C 0.9800
C35 H35A 0.9800
C35 H35B 0.9800
C35 H35C 0.9800
C36 H36A 0.9800
C36 H36B 0.9800
C36 H36C 0.9800
C37 C38 1.3991(16)
C37 C42 1.3961(16)
C38 C39 1.3908(18)
C38 C45 1.5046(18)
C39 H39 0.9500
C39 C40 1.3925(19)
C40 C41 1.3927(18)
C40 C44 1.5067(19)
C41 H41 0.9500
C41 C42 1.3933(17)
C42 C43 1.5054(17)
C43 H43A 0.9800
C43 H43B 0.9800
C43 H43C 0.9800
C44 H44A 0.9800
C44 H44B 0.9800
C44 H44C 0.9800
C45 H45A 0.9800
C45 H45B 0.9800
C45 H45C 0.9800
Sb1A F4A 1.8417(19)
Sb1A F5A 1.8588(15)
Sb1A F6A 1.868(2)
Sb1A F7A 1.8728(14)
Sb1A F8A 1.8706(19)
Sb1A F9A 1.864(3)
Sb1B F4B 1.841(8)
Sb1B F5B 1.823(10)
Sb1B F6B 1.792(7)
Sb1B F7B 1.847(5)
Sb1B F8B 1.899(10)
Sb1B F9B 1.882(6)
